data_7710418
loop_
_publ_author_name
'Storm Thomsen, Maria'
'S\/orensen, Thomas Just'

_publ_section_title
;
 Delicate, a study of the structural changes in ten-coordinated La(iii),
 Ce(iii), Pr(iii), Nd(iii), Sm(iii) and Eu(iii) sulfates
;
_journal_name_full 'Dalton Transactions'
_journal_paper_doi 10.1039/D2DT00832G
_journal_year 2022
_chemical_formula_moiety 'Ce2 K6 O24 S6'
_chemical_formula_sum 'Ce2 K6 O24 S6'
_chemical_formula_weight 1091.20
_space_group_crystal_system monoclinic
_space_group_IT_number 12
_space_group_name_Hall '-C 2y'
_space_group_name_H-M_alt 'C 1 2/m 1'
_audit_creation_date 2022-03-04
_audit_creation_method
;
Olex2 1.5
(compiled 2021.12.09 svn.r5202d8cf for OlexSys, GUI svn.r6439)
;
_audit_update_record
;
2022-03-04 deposited with the CCDC.	2022-05-19 downloaded from the CCDC.
;
_cell_angle_alpha 90
_cell_angle_beta 111.324(3)
_cell_angle_gamma 90
_cell_formula_units_Z 2
_cell_length_a 9.1884(7)
_cell_length_b 16.3639(13)
_cell_length_c 7.6768(6)
_cell_measurement_reflns_used 9996
_cell_measurement_temperature 100
_cell_measurement_theta_max 36.35
_cell_measurement_theta_min 2.49
_cell_volume 1075.25(15)
_computing_cell_refinement 'SAINT V8.40A (Bruker, 2019)'
_computing_data_reduction 'SAINT V8.40A (Bruker, 2019)'
_computing_molecular_graphics 'Olex2 1.5 (Dolomanov et al., 2009)'
_computing_publication_material 'Olex2 1.5 (Dolomanov et al., 2009)'
_computing_structure_refinement 'SHELXL 2018/3 (Sheldrick, 2015)'
_computing_structure_solution 'SHELXT 2014/5 (Sheldrick, 2014)'
_diffrn_ambient_temperature 100
_diffrn_measured_fraction_theta_full 1.000
_diffrn_measured_fraction_theta_max 1.000
_diffrn_measurement_device_type 'Bruker APEX-II CCD'
_diffrn_measurement_method '\f and \w scans'
_diffrn_radiation_type MoK\a
_diffrn_radiation_wavelength 0.71073
_diffrn_reflns_av_R_equivalents 0.0591
_diffrn_reflns_av_unetI/netI 0.0266
_diffrn_reflns_Laue_measured_fraction_full 1.000
_diffrn_reflns_Laue_measured_fraction_max 1.000
_diffrn_reflns_limit_h_max 9
_diffrn_reflns_limit_h_min -11
_diffrn_reflns_limit_k_max 21
_diffrn_reflns_limit_k_min -21
_diffrn_reflns_limit_l_max 9
_diffrn_reflns_limit_l_min -9
_diffrn_reflns_number 13325
_diffrn_reflns_point_group_measured_fraction_full 1.000
_diffrn_reflns_point_group_measured_fraction_max 1.000
_diffrn_reflns_theta_full 25.242
_diffrn_reflns_theta_max 27.480
_diffrn_reflns_theta_min 2.489
_diffrn_source_current 1.0
_diffrn_source_power 0.05
_diffrn_source_voltage 50.0
_diffrn_standards_number 0
_exptl_absorpt_coefficient_mu 6.040
_exptl_absorpt_correction_T_max 0.7471
_exptl_absorpt_correction_T_min 0.5574
_exptl_absorpt_correction_type multi-scan
_exptl_absorpt_process_details
;
SADABS-2016/2 (Bruker,2016/2) was used for absorption correction.
wR2(int) was 0.1381 before and 0.0812 after correction.
The Ratio of minimum to maximum transmission is 0.7461.
The \l/2 correction factor is Not present.
;
_exptl_crystal_colour 'clear light colourless'
_exptl_crystal_colour_lustre clear
_exptl_crystal_colour_modifier light
_exptl_crystal_colour_primary colourless
_exptl_crystal_density_diffrn 3.370
_exptl_crystal_description rhombohedral
_exptl_crystal_F_000 1036
_exptl_crystal_size_max 0.196
_exptl_crystal_size_mid 0.175
_exptl_crystal_size_min 0.078
_refine_diff_density_max 0.840
_refine_diff_density_min -1.110
_refine_diff_density_rms 0.188
_refine_ls_extinction_method none
_refine_ls_goodness_of_fit_ref 1.135
_refine_ls_hydrogen_treatment undef
_refine_ls_matrix_type full
_refine_ls_number_parameters 102
_refine_ls_number_reflns 1277
_refine_ls_number_restraints 0
_refine_ls_restrained_S_all 1.135
_refine_ls_R_factor_all 0.0266
_refine_ls_R_factor_gt 0.0250
_refine_ls_shift/su_max 0.001
_refine_ls_shift/su_mean 0.000
_refine_ls_structure_factor_coef Fsqd
_refine_ls_weighting_details 'w=1/[\s^2^(Fo^2^)+(0.0265P)^2^+16.9626P] where P=(Fo^2^+2Fc^2^)/3'
_refine_ls_weighting_scheme calc
_refine_ls_wR_factor_gt 0.0702
_refine_ls_wR_factor_ref 0.0708
_reflns_Friedel_coverage 0.000
_reflns_number_gt 1210
_reflns_number_total 1277
_reflns_threshold_expression 'I > 2\s(I)'
_cod_data_source_file d2dt00832g7.cif
_cod_data_source_block mo_d8v5073_0m
_cod_database_code 7710418
_shelx_shelxl_version_number 2018/3
_shelx_space_group_comment
;
The symmetry employed for this shelxl refinement is uniquely defined
by the following loop, which should always be used as a source of
symmetry information in preference to the above space-group names.
They are only intended as comments.
;
_shelx_estimated_absorpt_t_max 0.650
_shelx_estimated_absorpt_t_min 0.384
_olex2_refinement_description
;
1. Others
 Sof(K2A)=0.25*(1-FVAR(2))
 Sof(K2)=0.25*FVAR(2)
;
_olex2_submission_special_instructions 'No special instructions were received'

loop_
_space_group_symop_operation_xyz
'x, y, z'
'-x, y, -z'
'x+1/2, y+1/2, z'
'-x+1/2, y+1/2, -z'
'-x, -y, -z'
'x, -y, z'
'-x+1/2, -y+1/2, -z'
'x+1/2, -y+1/2, z'

loop_
_atom_site_label
_atom_site_type_symbol
_atom_site_fract_x
_atom_site_fract_y
_atom_site_fract_z
_atom_site_U_iso_or_equiv
_atom_site_adp_type
_atom_site_occupancy
_atom_site_site_symmetry_order
_atom_site_calc_flag
_atom_site_refinement_flags_posn
_atom_site_refinement_flags_adp
_atom_site_refinement_flags_occupancy
_atom_site_disorder_assembly
_atom_site_disorder_group
Ce1 Ce 0.000000 0.85546(2) 0.500000 0.00556(12) Uani 1 2 d S T P . .
K1 K 0.27939(11) 0.65697(6) 0.88309(13) 0.0091(2) Uani 1 1 d . . . . .
S1 S 0.40371(16) 0.500000 0.1931(2) 0.0033(3) Uani 1 2 d S T P A .
S2 S 0.12254(12) 0.66565(6) 0.31270(14) 0.0054(2) Uani 1 1 d . . . . .
K3 K 0.000000 0.500000 0.000000 0.0316(6) Uani 1 4 d S T P A .
K2 K 0.000000 0.500000 0.500000 0.0218(18) Uani 0.687(17) 4 d S T P A 1
O1 O 0.4997(3) 0.57430(18) 0.2082(4) 0.0052(6) Uani 1 1 d . . . . .
O4 O 0.3550(5) 0.500000 0.3581(6) 0.0079(8) Uani 1 2 d S T P . .
O6 O 0.2698(5) 0.500000 0.0177(6) 0.0060(8) Uani 1 2 d S T P . .
O7 O 0.0160(4) 0.59922(19) 0.2237(4) 0.0097(6) Uani 1 1 d . . . . .
O2 O 0.2397(4) 0.67983(19) 0.2237(4) 0.0092(6) Uani 1 1 d . . . . .
O5 O 0.0309(4) 0.74130(19) 0.3002(5) 0.0105(6) Uani 1 1 d . . . . .
O3 O 0.2149(4) 0.6451(2) 0.5100(4) 0.0103(6) Uani 1 1 d . . . . .
K2A K 0.141(3) 0.500000 0.564(3) 0.050(8) Uani 0.156(8) 2 d S T P A 2

loop_
_atom_site_aniso_label
_atom_site_aniso_U_11
_atom_site_aniso_U_22
_atom_site_aniso_U_33
_atom_site_aniso_U_23
_atom_site_aniso_U_13
_atom_site_aniso_U_12
Ce1 0.00538(18) 0.00670(18) 0.00462(18) 0.000 0.00183(13) 0.000
K1 0.0092(4) 0.0103(4) 0.0091(4) 0.0042(3) 0.0050(4) 0.0044(3)
S1 0.0029(6) 0.0026(6) 0.0045(6) 0.000 0.0014(5) 0.000
S2 0.0059(5) 0.0038(5) 0.0066(5) -0.0012(3) 0.0024(4) -0.0001(4)
K3 0.0292(14) 0.0433(16) 0.0281(14) 0.000 0.0173(12) 0.000
K2 0.058(4) 0.0019(14) 0.0162(18) 0.000 0.026(2) 0.000
O1 0.0050(13) 0.0044(14) 0.0074(14) -0.0002(11) 0.0035(11) -0.0020(11)
O4 0.007(2) 0.010(2) 0.009(2) 0.000 0.0063(17) 0.000
O6 0.0046(19) 0.0049(19) 0.007(2) 0.000 0.0006(17) 0.000
O7 0.0076(15) 0.0077(15) 0.0112(15) -0.0022(12) 0.0002(12) -0.0024(12)
O2 0.0097(15) 0.0099(15) 0.0095(15) 0.0012(12) 0.0053(13) 0.0011(12)
O5 0.0089(15) 0.0043(14) 0.0194(17) -0.0014(12) 0.0064(13) 0.0028(12)
O3 0.0078(15) 0.0174(16) 0.0051(15) -0.0020(12) 0.0017(12) 0.0012(13)
K2A 0.12(2) 0.010(5) 0.050(10) 0.000 0.068(14) 0.000

loop_
_atom_type_symbol
_atom_type_description
_atom_type_scat_dispersion_real
_atom_type_scat_dispersion_imag
_atom_type_scat_source
Ce Ce -0.2486 2.6331 'International Tables Vol C Tables 4.2.6.8 and 6.1.1.4'
K K 0.2009 0.2494 'International Tables Vol C Tables 4.2.6.8 and 6.1.1.4'
O O 0.0106 0.0060 'International Tables Vol C Tables 4.2.6.8 and 6.1.1.4'
S S 0.1246 0.1234 'International Tables Vol C Tables 4.2.6.8 and 6.1.1.4'

loop_
_exptl_crystal_face_index_h
_exptl_crystal_face_index_k
_exptl_crystal_face_index_l
_exptl_crystal_face_perp_dist
0.00 1.00 0.00 0.0530
0.00 -1.00 0.00 0.0900
1.00 0.00 0.00 0.0850
-1.00 0.00 0.00 0.0780
1.00 1.00 -2.00 0.0220
-1.00 -1.00 2.00 0.0390

loop_
_geom_angle_atom_site_label_1
_geom_angle_atom_site_label_2
_geom_angle_atom_site_label_3
_geom_angle
_geom_angle_site_symmetry_1
_geom_angle_site_symmetry_3
_geom_angle_publ_flag
S1 Ce1 S1 85.71(4) 7_566 3_455 ?
O1 Ce1 S1 26.37(7) 7_566 7_566 ?
O1 Ce1 S1 103.07(7) 7_566 3_455 ?
O1 Ce1 S1 103.08(7) 8_465 7_566 ?
O1 Ce1 S1 26.37(7) 8_465 3_455 ?
O1 Ce1 O1 125.64(13) 7_566 8_465 ?
O1 Ce1 O4 53.74(11) 8_465 3_455 ?
O1 Ce1 O4 53.74(11) 7_566 7_566 ?
O1 Ce1 O4 78.60(11) 7_566 3_455 ?
O1 Ce1 O4 78.60(11) 8_465 7_566 ?
O1 Ce1 O2 71.01(10) 8_465 8_465 ?
O1 Ce1 O2 121.78(10) 7_566 8_465 ?
O1 Ce1 O2 71.01(10) 7_566 7_566 ?
O1 Ce1 O2 121.78(10) 8_465 7_566 ?
O1 Ce1 O3 110.26(10) 7_566 7_566 ?
O1 Ce1 O3 69.94(10) 8_465 7_566 ?
O1 Ce1 O3 69.94(10) 7_566 8_465 ?
O1 Ce1 O3 110.26(10) 8_465 8_465 ?
O4 Ce1 S1 67.78(9) 7_566 3_455 ?
O4 Ce1 S1 67.78(9) 3_455 7_566 ?
O4 Ce1 S1 27.37(9) 3_455 3_455 ?
O4 Ce1 S1 27.37(9) 7_566 7_566 ?
O4 Ce1 O4 60.53(16) 7_566 3_455 ?
O2 Ce1 S1 69.09(7) 7_566 7_566 ?
O2 Ce1 S1 132.84(7) 8_465 7_566 ?
O2 Ce1 S1 132.84(7) 7_566 3_455 ?
O2 Ce1 S1 69.09(7) 8_465 3_455 ?
O2 Ce1 O4 132.93(11) 7_566 3_455 ?
O2 Ce1 O4 132.93(11) 8_465 7_566 ?
O2 Ce1 O4 72.52(11) 8_465 3_455 ?
O2 Ce1 O4 72.52(11) 7_566 7_566 ?
O2 Ce1 O2 154.53(14) 8_465 7_566 ?
O2 Ce1 O3 126.65(10) 7_566 8_465 ?
O2 Ce1 O3 126.65(10) 8_465 7_566 ?
O2 Ce1 O3 53.23(10) 7_566 7_566 ?
O2 Ce1 O3 53.23(10) 8_465 8_465 ?
O5 Ce1 S1 159.11(8) 2_556 3_455 ?
O5 Ce1 S1 99.33(8) 2_556 7_566 ?
O5 Ce1 S1 159.11(8) . 7_566 ?
O5 Ce1 S1 99.33(8) . 3_455 ?
O5 Ce1 O1 76.03(10) 2_556 7_566 ?
O5 Ce1 O1 157.59(10) 2_556 8_465 ?
O5 Ce1 O1 76.03(10) . 8_465 ?
O5 Ce1 O1 157.59(10) . 7_566 ?
O5 Ce1 O4 123.31(12) 2_556 7_566 ?
O5 Ce1 O4 137.95(12) 2_556 3_455 ?
O5 Ce1 O4 123.31(12) . 3_455 ?
O5 Ce1 O4 137.95(12) . 7_566 ?
O5 Ce1 O2 67.18(10) 2_556 7_566 ?
O5 Ce1 O2 67.18(10) . 8_465 ?
O5 Ce1 O2 93.34(10) . 7_566 ?
O5 Ce1 O2 93.34(10) 2_556 8_465 ?
O5 Ce1 O5 83.20(15) 2_556 . ?
O5 Ce1 O3 110.48(10) 2_556 7_566 ?
O5 Ce1 O3 69.20(10) 2_556 8_465 ?
O5 Ce1 O3 69.20(10) . 7_566 ?
O5 Ce1 O3 110.48(10) . 8_465 ?
O3 Ce1 S1 90.70(7) 8_465 3_455 ?
O3 Ce1 S1 89.59(8) 7_566 3_455 ?
O3 Ce1 S1 90.70(7) 7_566 7_566 ?
O3 Ce1 S1 89.59(8) 8_465 7_566 ?
O3 Ce1 O4 70.82(11) 7_566 7_566 ?
O3 Ce1 O4 109.55(11) 7_566 3_455 ?
O3 Ce1 O4 70.82(11) 8_465 3_455 ?
O3 Ce1 O4 109.55(11) 8_465 7_566 ?
O3 Ce1 O3 179.60(15) 8_465 7_566 ?
S1 K1 S2 111.71(4) 1_556 2_556 ?
S1 K1 K2A 83.0(3) 1_556 . ?
S2 K1 K2A 70.2(4) 2_556 . ?
O1 K1 S1 25.64(6) 1_556 1_556 ?
O1 K1 S1 73.41(7) 2_656 1_556 ?
O1 K1 S2 133.33(7) 2_656 2_556 ?
O1 K1 S2 133.89(7) 1_556 2_556 ?
O1 K1 O1 68.94(11) 2_656 1_556 ?
O1 K1 O6 76.42(11) 2_656 1_556 ?
O1 K1 O2 111.89(9) 2_656 7_566 ?
O1 K1 O2 131.91(10) 2_656 1_556 ?
O1 K1 O5 140.43(10) 2_656 2_556 ?
O1 K1 O5 107.99(9) 1_556 7_566 ?
O1 K1 O5 148.95(9) 1_556 2_556 ?
O1 K1 O5 63.65(9) 2_656 7_566 ?
O1 K1 K2A 64.4(4) 2_656 . ?
O1 K1 K2A 103.0(3) 1_556 . ?
O6 K1 S1 24.71(9) 1_556 1_556 ?
O6 K1 S2 91.51(9) 1_556 2_556 ?
O6 K1 O1 50.12(10) 1_556 1_556 ?
O6 K1 O2 75.13(11) 1_556 1_556 ?
O6 K1 O5 116.33(11) 1_556 2_556 ?
O6 K1 O5 139.90(11) 1_556 7_566 ?
O6 K1 K2A 61.6(2) 1_556 . ?
O7 K1 S1 89.59(7) 2_556 1_556 ?
O7 K1 S2 23.67(7) 2_556 2_556 ?
O7 K1 O1 120.41(10) 2_556 2_656 ?
O7 K1 O1 113.93(9) 2_556 1_556 ?
O7 K1 O6 68.05(11) 2_556 1_556 ?
O7 K1 O2 107.30(10) 2_556 7_566 ?
O7 K1 O2 82.67(10) 2_556 1_556 ?
O7 K1 O5 49.01(9) 2_556 2_556 ?
O7 K1 O5 136.00(10) 2_556 7_566 ?
O7 K1 O3 81.08(10) 2_556 . ?
O7 K1 K2A 57.0(4) 2_556 . ?
O2 K1 S1 64.62(7) 1_556 1_556 ?
O2 K1 S1 154.15(8) 7_566 1_556 ?
O2 K1 S2 85.35(7) 1_556 2_556 ?
O2 K1 S2 83.63(7) 7_566 2_556 ?
O2 K1 O1 63.03(9) 1_556 1_556 ?
O2 K1 O1 130.43(10) 7_566 1_556 ?
O2 K1 O6 171.58(11) 7_566 1_556 ?
O2 K1 O2 97.55(9) 7_566 1_556 ?
O2 K1 O5 48.30(9) 7_566 7_566 ?
O2 K1 O5 58.35(9) 7_566 2_556 ?
O2 K1 O5 87.27(10) 1_556 2_556 ?
O2 K1 O5 129.83(10) 1_556 7_566 ?
O2 K1 K2A 122.5(2) 7_566 . ?
O2 K1 K2A 128.6(2) 1_556 . ?
O5 K1 S1 133.73(7) 2_556 1_556 ?
O5 K1 S1 128.51(7) 7_566 1_556 ?
O5 K1 S2 118.09(7) 7_566 2_556 ?
O5 K1 S2 25.37(6) 2_556 2_556 ?
O5 K1 O5 97.76(7) 2_556 7_566 ?
O5 K1 K2A 88.1(4) 2_556 . ?
O5 K1 K2A 101.6(2) 7_566 . ?
O3 K1 S1 124.97(8) . 1_556 ?
O3 K1 S2 75.78(7) . 2_556 ?
O3 K1 O1 133.53(10) . 1_556 ?
O3 K1 O1 65.89(9) . 2_656 ?
O3 K1 O6 107.58(11) . 1_556 ?
O3 K1 O2 160.94(10) . 1_556 ?
O3 K1 O2 77.96(10) . 7_566 ?
O3 K1 O5 74.55(10) . 2_556 ?
O3 K1 O5 60.08(10) . 7_566 ?
O3 K1 K2A 46.81(18) . . ?
Ce1 S1 Ce1 94.29(4) 7_566 3_545 ?
Ce1 S1 K1 83.719(18) 3_545 6_564 ?
Ce1 S1 K1 175.36(5) 7_566 6_564 ?
Ce1 S1 K1 83.719(18) 7_566 1_554 ?
Ce1 S1 K1 175.36(5) 3_545 1_554 ?
Ce1 S1 K3 106.24(3) 3_545 . ?
Ce1 S1 K3 106.24(3) 7_566 . ?
K1 S1 K1 97.96(5) 6_564 1_554 ?
K1 S1 K3 70.45(3) 6_564 . ?
K1 S1 K3 70.45(3) 1_554 . ?
O1 S1 Ce1 48.99(12) 6_565 3_545 ?
O1 S1 Ce1 48.99(12) . 7_566 ?
O1 S1 Ce1 123.16(14) . 3_545 ?
O1 S1 Ce1 123.16(14) 6_565 7_566 ?
O1 S1 K1 135.46(14) 6_565 1_554 ?
O1 S1 K1 135.46(14) . 6_564 ?
O1 S1 K1 58.29(12) 6_565 6_564 ?
O1 S1 K1 58.29(12) . 1_554 ?
O1 S1 K3 123.27(12) 6_565 . ?
O1 S1 K3 123.28(12) . . ?
O1 S1 O1 110.3(2) . 6_565 ?
O1 S1 O4 106.72(16) 6_565 . ?
O1 S1 O4 106.72(16) . . ?
O4 S1 Ce1 57.74(9) . 3_545 ?
O4 S1 Ce1 57.74(9) . 7_566 ?
O4 S1 K1 117.82(10) . 6_564 ?
O4 S1 K1 117.82(10) . 1_554 ?
O4 S1 K3 75.97(18) . . ?
O6 S1 Ce1 126.16(8) . 3_545 ?
O6 S1 Ce1 126.16(8) . 7_566 ?
O6 S1 K1 52.98(6) . 1_554 ?
O6 S1 K1 52.98(6) . 6_564 ?
O6 S1 K3 35.90(17) . . ?
O6 S1 O1 110.54(15) . 6_565 ?
O6 S1 O1 110.55(15) . . ?
O6 S1 O4 111.9(3) . . ?
Ce1 S2 K1 83.08(3) 7_566 7_566 ?
Ce1 S2 K1 171.53(4) 7_566 2_556 ?
Ce1 S2 K3 104.16(3) 7_566 . ?
Ce1 S2 K2 100.94(3) 7_566 . ?
Ce1 S2 K2A 80.5(5) 7_566 . ?
K1 S2 K1 104.30(3) 2_556 7_566 ?
K1 S2 K3 69.20(2) 2_556 . ?
K3 S2 K1 114.21(3) . 7_566 ?
K2 S2 K1 175.56(4) . 7_566 ?
K2 S2 K1 71.85(3) . 2_556 ?
K2 S2 K3 66.851(19) . . ?
O7 S2 Ce1 123.69(14) . 7_566 ?
O7 S2 K1 48.22(13) . 2_556 ?
O7 S2 K1 130.23(14) . 7_566 ?
O7 S2 K3 27.40(13) . . ?
O7 S2 K2 48.86(13) . . ?
O7 S2 O2 112.09(19) . . ?
O7 S2 O5 108.94(19) . . ?
O7 S2 O3 110.35(19) . . ?
O7 S2 K2A 62.8(4) . . ?
O2 S2 Ce1 52.17(13) . 7_566 ?
O2 S2 K1 48.52(13) . 7_566 ?
O2 S2 K1 130.20(14) . 2_556 ?
O2 S2 K3 84.97(13) . . ?
O2 S2 K2 135.67(13) . . ?
O2 S2 K2A 120.4(4) . . ?
O5 S2 Ce1 127.37(14) . 7_566 ?
O5 S2 K1 60.81(13) . 7_566 ?
O5 S2 K1 60.82(13) . 2_556 ?
O5 S2 K3 124.47(14) . . ?
O5 S2 K2 114.89(14) . . ?
O5 S2 O2 109.21(19) . . ?
O5 S2 O3 110.91(19) . . ?
O5 S2 K2A 129.3(3) . . ?
O3 S2 Ce1 53.26(13) . 7_566 ?
O3 S2 K1 124.13(14) . 2_556 ?
O3 S2 K1 118.80(14) . 7_566 ?
O3 S2 K3 116.40(14) . . ?
O3 S2 K2 63.06(13) . . ?
O3 S2 O2 105.31(19) . . ?
O3 S2 K2A 47.7(4) . . ?
K2A S2 K3 72.6(3) . . ?
S1 K3 S1 180.00(5) . 5_565 ?
S1 K3 S2 71.38(2) 5_565 5_565 ?
S1 K3 S2 71.38(2) . 6_565 ?
S1 K3 S2 108.62(2) . 5_565 ?
S1 K3 S2 108.62(2) 5_565 6_565 ?
S2 K3 S2 79.40(3) 5_565 6_565 ?
O4 K3 S1 25.00(7) . . ?
O4 K3 S1 155.00(7) 5_565 . ?
O4 K3 S1 155.00(7) . 5_565 ?
O4 K3 S1 25.00(7) 5_565 5_565 ?
O4 K3 S2 121.55(3) . 5_565 ?
O4 K3 S2 58.45(3) . 6_565 ?
O4 K3 S2 121.55(3) 5_565 6_565 ?
O4 K3 S2 58.45(3) 5_565 5_565 ?
O4 K3 O4 180.0 . 5_565 ?
O6 K3 S1 159.45(10) 5_565 . ?
O6 K3 S1 20.55(10) 5_565 5_565 ?
O6 K3 S1 20.55(10) . . ?
O6 K3 S1 159.45(10) . 5_565 ?
O6 K3 S2 83.99(7) 5_565 5_565 ?
O6 K3 S2 96.01(7) 5_565 6_565 ?
O6 K3 S2 83.99(7) . 6_565 ?
O6 K3 S2 96.01(7) . 5_565 ?
O6 K3 O4 45.56(12) . . ?
O6 K3 O4 45.56(12) 5_565 5_565 ?
O6 K3 O4 134.44(12) 5_565 . ?
O6 K3 O4 134.44(12) . 5_565 ?
O6 K3 O6 180.0 . 5_565 ?
O7 K3 S1 85.04(8) 5_565 5_565 ?
O7 K3 S1 94.96(8) 2 . ?
O7 K3 S1 94.96(8) 5_565 . ?
O7 K3 S1 94.96(8) 6_565 5_565 ?
O7 K3 S1 94.96(8) . 5_565 ?
O7 K3 S1 85.04(8) 2 5_565 ?
O7 K3 S1 85.04(8) 6_565 . ?
O7 K3 S1 85.04(8) . . ?
O7 K3 S2 83.39(8) 5_565 6_565 ?
O7 K3 S2 163.28(8) . 5_565 ?
O7 K3 S2 83.39(8) 6_565 5_565 ?
O7 K3 S2 16.73(8) 6_565 6_565 ?
O7 K3 S2 16.73(8) 5_565 5_565 ?
O7 K3 S2 163.27(8) 2 6_565 ?
O7 K3 S2 96.61(8) . 6_565 ?
O7 K3 S2 96.61(8) 2 5_565 ?
O7 K3 O4 112.28(9) 2 . ?
O7 K3 O4 112.28(9) 6_565 5_565 ?
O7 K3 O4 67.72(9) 2 5_565 ?
O7 K3 O4 67.72(9) 5_565 5_565 ?
O7 K3 O4 67.72(9) . . ?
O7 K3 O4 67.72(9) 6_565 . ?
O7 K3 O4 112.28(9) 5_565 . ?
O7 K3 O4 112.28(9) . 5_565 ?
O7 K3 O6 80.27(10) 5_565 . ?
O7 K3 O6 99.73(10) 5_565 5_565 ?
O7 K3 O6 99.73(10) . . ?
O7 K3 O6 99.73(10) 6_565 . ?
O7 K3 O6 80.27(10) 6_565 5_565 ?
O7 K3 O6 80.27(10) 2 . ?
O7 K3 O6 80.27(10) . 5_565 ?
O7 K3 O6 99.73(10) 2 5_565 ?
O7 K3 O7 88.40(16) . 6_565 ?
O7 K3 O7 180.0 . 5_565 ?
O7 K3 O7 180.00(11) 6_565 2 ?
O7 K3 O7 91.60(16) . 2 ?
O7 K3 O7 88.40(16) 5_565 2 ?
O7 K3 O7 91.60(16) 5_565 6_565 ?
S2 K2 S2 180.0 . 5_566 ?
S2 K2 S2 180.0 6_565 2_556 ?
S2 K2 S2 76.17(3) . 2_556 ?
S2 K2 S2 103.83(3) 2_556 5_566 ?
S2 K2 S2 103.83(3) . 6_565 ?
S2 K2 S2 76.17(3) 6_565 5_566 ?
O7 K2 S2 91.47(7) . 6_565 ?
O7 K2 S2 88.53(7) 6_565 5_566 ?
O7 K2 S2 156.20(7) 2_556 6_565 ?
O7 K2 S2 91.48(7) 6_565 . ?
O7 K2 S2 23.80(7) 5_566 5_566 ?
O7 K2 S2 156.20(7) 6_565 2_556 ?
O7 K2 S2 23.80(7) 6_565 6_565 ?
O7 K2 S2 23.80(7) 2_556 2_556 ?
O7 K2 S2 91.47(7) 2_556 5_566 ?
O7 K2 S2 91.47(7) 5_566 2_556 ?
O7 K2 S2 156.20(7) . 5_566 ?
O7 K2 S2 88.53(7) . 2_556 ?
O7 K2 S2 88.52(7) 2_556 . ?
O7 K2 S2 156.20(7) 5_566 . ?
O7 K2 S2 23.80(7) . . ?
O7 K2 S2 88.53(7) 5_566 6_565 ?
O7 K2 O7 180.0 6_565 2_556 ?
O7 K2 O7 106.61(13) 2_556 . ?
O7 K2 O7 73.39(13) 6_565 . ?
O7 K2 O7 106.61(13) 6_565 5_566 ?
O7 K2 O7 73.39(13) 2_556 5_566 ?
O7 K2 O7 180.0 5_566 . ?
O7 K2 O3 74.64(9) 2_556 . ?
O7 K2 O3 131.24(9) 2_556 6_565 ?
O7 K2 O3 131.24(9) . 5_566 ?
O7 K2 O3 131.24(9) 5_566 . ?
O7 K2 O3 105.36(9) . 6_565 ?
O7 K2 O3 105.36(9) 6_565 . ?
O7 K2 O3 48.76(9) 6_565 6_565 ?
O7 K2 O3 48.76(9) 2_556 2_556 ?
O7 K2 O3 74.64(9) 5_566 6_565 ?
O7 K2 O3 74.64(9) . 2_556 ?
O7 K2 O3 48.76(9) . . ?
O7 K2 O3 48.76(9) 5_566 5_566 ?
O7 K2 O3 105.36(9) 5_566 2_556 ?
O7 K2 O3 74.64(9) 6_565 5_566 ?
O7 K2 O3 105.36(9) 2_556 5_566 ?
O7 K2 O3 131.24(9) 6_565 2_556 ?
O3 K2 S2 154.55(6) 5_566 . ?
O3 K2 S2 71.68(6) 5_566 6_565 ?
O3 K2 S2 154.55(6) . 5_566 ?
O3 K2 S2 108.32(6) 6_565 . ?
O3 K2 S2 71.68(6) 6_565 5_566 ?
O3 K2 S2 71.68(6) 2_556 . ?
O3 K2 S2 108.32(6) . 6_565 ?
O3 K2 S2 25.45(6) . . ?
O3 K2 S2 25.45(6) 6_565 6_565 ?
O3 K2 S2 108.32(6) 5_566 2_556 ?
O3 K2 S2 108.32(6) 2_556 5_566 ?
O3 K2 S2 154.55(6) 6_565 2_556 ?
O3 K2 S2 154.55(6) 2_556 6_565 ?
O3 K2 S2 25.45(6) 2_556 2_556 ?
O3 K2 S2 71.68(6) . 2_556 ?
O3 K2 S2 25.45(6) 5_566 5_566 ?
O3 K2 O3 180.00(13) 5_566 . ?
O3 K2 O3 180.0 6_565 2_556 ?
O3 K2 O3 101.29(12) 5_566 2_556 ?
O3 K2 O3 101.29(12) 6_565 . ?
O3 K2 O3 78.71(12) 2_556 . ?
O3 K2 O3 78.71(12) 5_566 6_565 ?
Ce1 O1 K1 103.97(10) 7_566 2_656 ?
Ce1 O1 K1 109.04(10) 7_566 1_554 ?
Ce1 O1 K2A 91.1(2) 7_566 5_666 ?
K1 O1 K1 84.25(9) 2_656 1_554 ?
K1 O1 K2A 68.3(2) 2_656 5_666 ?
K1 O1 K2A 149.5(2) 1_554 5_666 ?
S1 O1 Ce1 104.64(15) . 7_566 ?
S1 O1 K1 96.07(14) . 1_554 ?
S1 O1 K1 149.55(18) . 2_656 ?
S1 O1 K2A 100.9(2) . 5_666 ?
Ce1 O4 Ce1 119.47(16) 7_566 3_545 ?
Ce1 O4 K3 120.26(8) 7_566 . ?
Ce1 O4 K3 120.26(8) 3_545 . ?
Ce1 O4 K2A 96.3(3) 3_545 . ?
Ce1 O4 K2A 96.3(3) 7_566 . ?
S1 O4 Ce1 94.89(12) . 7_566 ?
S1 O4 Ce1 94.89(12) . 3_545 ?
S1 O4 K3 79.03(18) . . ?
S1 O4 K2A 157.6(6) . . ?
K2A O4 K3 78.6(5) . . ?
K1 O6 K1 134.82(17) 6_564 1_554 ?
K1 O6 K2A 69.50(11) 1_554 1_554 ?
K1 O6 K2A 69.50(11) 6_564 1_554 ?
S1 O6 K1 102.31(11) . 6_564 ?
S1 O6 K1 102.31(11) . 1_554 ?
S1 O6 K3 123.5(2) . . ?
S1 O6 K2A 148.0(5) . 1_554 ?
K3 O6 K1 98.54(10) . 6_564 ?
K3 O6 K1 98.54(10) . 1_554 ?
K3 O6 K2A 88.5(5) . 1_554 ?
K1 O7 K2 96.44(10) 2_556 . ?
K1 O7 K2A 74.2(5) 2_556 5_566 ?
K1 O7 K2A 119.2(5) 2_556 . ?
S2 O7 K1 108.11(17) . 2_556 ?
S2 O7 K3 135.87(19) . . ?
S2 O7 K2 107.33(17) . . ?
S2 O7 K2A 91.0(4) . . ?
S2 O7 K2A 121.4(4) . 5_566 ?
K3 O7 K1 103.46(11) . 2_556 ?
K3 O7 K2 98.76(11) . . ?
K3 O7 K2A 96.3(2) . 5_566 ?
K3 O7 K2A 99.78(19) . . ?
K2 O7 K2A 23.5(5) . 5_566 ?
Ce1 O2 K1 109.70(11) 7_566 1_554 ?
Ce1 O2 K1 113.06(12) 7_566 7_566 ?
K1 O2 K1 82.45(9) 7_566 1_554 ?
S2 O2 Ce1 101.16(16) . 7_566 ?
S2 O2 K1 107.83(16) . 7_566 ?
S2 O2 K1 140.47(19) . 1_554 ?
Ce1 O5 K1 109.22(11) . 2_556 ?
Ce1 O5 K1 94.91(10) . 7_566 ?
K1 O5 K1 128.86(12) 2_556 7_566 ?
S2 O5 Ce1 140.8(2) . . ?
S2 O5 K1 94.50(15) . 7_566 ?
S2 O5 K1 93.80(15) . 2_556 ?
Ce1 O3 K1 101.08(11) 7_566 . ?
Ce1 O3 K2 129.06(12) 7_566 . ?
K1 O3 K2 88.48(9) . . ?
S2 O3 Ce1 100.13(15) . 7_566 ?
S2 O3 K1 152.61(19) . . ?
S2 O3 K2 91.49(15) . . ?
S2 O3 K2A 106.9(6) . . ?
K2A O3 K1 82.2(4) . . ?
S2 K2A S2 110.7(4) . 6_565 ?
S2 K2A O1 80.7(4) . 2_656 ?
S2 K2A O1 115.7(7) 6_565 2_656 ?
O4 K2A S2 65.6(2) . 6_565 ?
O4 K2A S2 65.6(2) . . ?
O4 K2A O1 63.6(5) . 2_656 ?
O4 K2A O6 121.5(9) . 1_556 ?
O4 K2A O7 146.8(3) . 2_556 ?
O4 K2A O7 146.8(3) . 5_566 ?
O6 K2A S2 123.3(4) 1_556 6_565 ?
O6 K2A S2 123.3(4) 1_556 . ?
O6 K2A O1 62.2(5) 1_556 2_656 ?
O7 K2A S2 86.6(2) 5_566 6_565 ?
O7 K2A S2 26.23(9) . . ?
O7 K2A S2 26.23(9) 6_565 6_565 ?
O7 K2A S2 90.8(4) 6_565 . ?
O7 K2A S2 90.8(4) . 6_565 ?
O7 K2A S2 86.6(2) 2_556 . ?
O7 K2A S2 145.8(8) 2_556 6_565 ?
O7 K2A S2 145.8(8) 5_566 . ?
O7 K2A O1 119.1(6) 5_566 2_656 ?
O7 K2A O1 104.8(4) . 2_656 ?
O7 K2A O1 95.5(4) 2_556 2_656 ?
O7 K2A O1 131.1(6) 6_565 2_656 ?
O7 K2A O4 69.1(3) . . ?
O7 K2A O4 69.1(3) 6_565 . ?
O7 K2A O6 58.6(2) 5_566 1_556 ?
O7 K2A O6 145.87(16) . 1_556 ?
O7 K2A O6 145.87(16) 6_565 1_556 ?
O7 K2A O6 58.6(2) 2_556 1_556 ?
O7 K2A O7 132.2(10) 6_565 2_556 ?
O7 K2A O7 94.3(5) . 2_556 ?
O7 K2A O7 65.2(3) 2_556 5_566 ?
O7 K2A O7 94.3(5) 6_565 5_566 ?
O7 K2A O7 132.2(10) . 5_566 ?
O7 K2A O7 67.3(4) 6_565 . ?
O3 K2A S2 129.3(5) 6_565 . ?
O3 K2A S2 129.3(5) . 6_565 ?
O3 K2A S2 25.48(15) . . ?
O3 K2A S2 25.48(15) 6_565 6_565 ?
O3 K2A O1 58.4(5) . 2_656 ?
O3 K2A O1 98.7(8) 6_565 2_656 ?
O3 K2A O4 69.0(4) 6_565 . ?
O3 K2A O4 69.0(4) . . ?
O3 K2A O6 99.1(5) . 1_556 ?
O3 K2A O6 99.2(5) 6_565 1_556 ?
O3 K2A O7 78.09(18) 6_565 5_566 ?
O3 K2A O7 51.7(2) . . ?
O3 K2A O7 51.7(2) 6_565 6_565 ?
O3 K2A O7 114.4(5) . 6_565 ?
O3 K2A O7 114.4(5) 6_565 . ?
O3 K2A O7 143.0(4) . 5_566 ?
O3 K2A O7 143.0(4) 6_565 2_556 ?
O3 K2A O7 78.09(18) . 2_556 ?
O3 K2A O3 137.9(8) 6_565 . ?
K2A K2A S2 86.8(7) 5_566 . ?
K2A K2A O4 127.8(10) 5_566 . ?
K2A K2A O7 67.9(8) 5_566 . ?
K2A K2A O3 104.2(7) 5_566 . ?

loop_
_geom_bond_atom_site_label_1
_geom_bond_atom_site_label_2
_geom_bond_distance
_geom_bond_site_symmetry_2
_geom_bond_publ_flag
Ce1 S1 3.2267(10) 3_455 ?
Ce1 S1 3.2267(10) 7_566 ?
Ce1 O1 2.516(3) 7_566 ?
Ce1 O1 2.516(3) 8_465 ?
Ce1 O4 2.739(2) 7_566 ?
Ce1 O4 2.739(2) 3_455 ?
Ce1 O2 2.620(3) 7_566 ?
Ce1 O2 2.620(3) 8_465 ?
Ce1 O5 2.498(3) 2_556 ?
Ce1 O5 2.498(3) . ?
Ce1 O3 2.649(3) 7_566 ?
Ce1 O3 2.649(3) 8_465 ?
K1 S1 3.4045(13) 1_556 ?
K1 S2 3.4469(14) 2_556 ?
K1 O1 2.913(3) 1_556 ?
K1 O1 2.735(3) 2_656 ?
K1 O6 2.7821(19) 1_556 ?
K1 O7 2.704(3) 2_556 ?
K1 O2 2.793(3) 1_556 ?
K1 O2 2.780(3) 7_566 ?
K1 O5 3.094(3) 7_566 ?
K1 O5 3.016(3) 2_556 ?
K1 O3 2.712(3) . ?
K1 K2A 3.458(14) . ?
S1 K3 3.4580(14) . ?
S1 O1 1.481(3) 6_565 ?
S1 O1 1.481(3) . ?
S1 O4 1.489(4) . ?
S1 O6 1.457(4) . ?
S2 K3 3.5231(10) . ?
S2 K2 3.4439(10) . ?
S2 O7 1.456(3) . ?
S2 O2 1.489(3) . ?
S2 O5 1.480(3) . ?
S2 O3 1.481(3) . ?
S2 K2A 3.295(8) . ?
K3 O4 3.417(4) . ?
K3 O4 3.417(4) 5_565 ?
K3 O6 2.433(4) 5_565 ?
K3 O6 2.433(4) . ?
K3 O7 2.329(3) . ?
K3 O7 2.329(3) 2 ?
K3 O7 2.329(3) 5_565 ?
K3 O7 2.329(3) 6_565 ?
K2 O7 2.717(3) 5_566 ?
K2 O7 2.717(3) . ?
K2 O7 2.717(3) 6_565 ?
K2 O7 2.717(3) 2_556 ?
K2 O3 3.071(3) 5_566 ?
K2 O3 3.071(3) . ?
K2 O3 3.071(3) 6_565 ?
K2 O3 3.071(3) 2_556 ?
O1 K2A 3.35(3) 5_666 ?
O4 K2A 2.937(18) . ?
O6 K2A 3.248(18) 1_554 ?
O7 K2A 2.930(17) . ?
O7 K2A 3.014(14) 5_566 ?
O3 K2A 2.545(8) . ?
K2A K2A 2.41(6) 5_566 ?

loop_
_geom_torsion_atom_site_label_1
_geom_torsion_atom_site_label_2
_geom_torsion_atom_site_label_3
_geom_torsion_atom_site_label_4
_geom_torsion
_geom_torsion_site_symmetry_1
_geom_torsion_site_symmetry_2
_geom_torsion_site_symmetry_3
_geom_torsion_site_symmetry_4
_geom_torsion_publ_flag
Ce1 S1 O1 Ce1 -63.26(16) 3_545 . . 7_566 ?
Ce1 S1 O1 K1 96.2(3) 3_545 . . 2_656 ?
Ce1 S1 O1 K1 -111.52(14) 7_566 . . 1_554 ?
Ce1 S1 O1 K1 159.5(4) 7_566 . . 2_656 ?
Ce1 S1 O1 K1 -174.78(5) 3_545 . . 1_554 ?
Ce1 S1 O1 K2A 94.0(2) 7_566 . . 5_666 ?
Ce1 S1 O1 K2A 30.8(3) 3_545 . . 5_666 ?
Ce1 S1 O4 Ce1 -120.19(19) 7_566 . . 3_545 ?
Ce1 S1 O4 Ce1 120.19(19) 3_545 . . 7_566 ?
Ce1 S1 O4 K3 -119.90(9) 3_545 . . . ?
Ce1 S1 O4 K3 119.90(9) 7_566 . . . ?
Ce1 S1 O4 K2A 119.90(9) 7_566 . . . ?
Ce1 S1 O4 K2A -119.90(10) 3_545 . . . ?
Ce1 S1 O6 K1 174.32(6) 3_545 . . 1_554 ?
Ce1 S1 O6 K1 43.9(2) 7_566 . . 1_554 ?
Ce1 S1 O6 K1 -43.9(2) 3_545 . . 6_564 ?
Ce1 S1 O6 K1 -174.32(6) 7_566 . . 6_564 ?
Ce1 S1 O6 K3 -65.23(13) 7_566 . . . ?
Ce1 S1 O6 K3 65.23(13) 3_545 . . . ?
Ce1 S1 O6 K2A 114.77(13) 7_566 . . 1_554 ?
Ce1 S1 O6 K2A -114.77(13) 3_545 . . 1_554 ?
Ce1 S2 O7 K1 176.81(5) 7_566 . . 2_556 ?
Ce1 S2 O7 K3 -49.7(3) 7_566 . . . ?
Ce1 S2 O7 K2 73.76(17) 7_566 . . . ?
Ce1 S2 O7 K2A 94.6(5) 7_566 . . 5_566 ?
Ce1 S2 O7 K2A 55.5(4) 7_566 . . . ?
Ce1 S2 O2 K1 141.2(3) 7_566 . . 1_554 ?
Ce1 S2 O2 K1 -118.87(18) 7_566 . . 7_566 ?
Ce1 S2 O5 Ce1 -50.3(4) 7_566 . . . ?
Ce1 S2 O5 K1 53.10(17) 7_566 . . 7_566 ?
Ce1 S2 O5 K1 -177.41(6) 7_566 . . 2_556 ?
Ce1 S2 O3 K1 140.3(5) 7_566 . . . ?
Ce1 S2 O3 K2 -130.16(14) 7_566 . . . ?
Ce1 S2 O3 K2A -113.7(5) 7_566 . . . ?
K1 S1 O1 Ce1 111.52(14) 1_554 . . 7_566 ?
K1 S1 O1 Ce1 178.20(7) 6_564 . . 7_566 ?
K1 S1 O1 K1 66.68(18) 6_564 . . 1_554 ?
K1 S1 O1 K1 -22.3(5) 6_564 . . 2_656 ?
K1 S1 O1 K1 -89.0(3) 1_554 . . 2_656 ?
K1 S1 O1 K2A -154.5(3) 1_554 . . 5_666 ?
K1 S1 O1 K2A -87.8(3) 6_564 . . 5_666 ?
K1 S1 O4 Ce1 61.36(18) 6_564 . . 3_545 ?
K1 S1 O4 Ce1 178.45(5) 1_554 . . 3_545 ?
K1 S1 O4 Ce1 -61.36(18) 1_554 . . 7_566 ?
K1 S1 O4 Ce1 -178.45(5) 6_564 . . 7_566 ?
K1 S1 O4 K3 -58.55(9) 6_564 . . . ?
K1 S1 O4 K3 58.55(9) 1_554 . . . ?
K1 S1 O4 K2A 58.55(9) 1_554 . . . ?
K1 S1 O4 K2A -58.55(9) 6_564 . . . ?
K1 S1 O6 K1 -141.8(2) 6_564 . . 1_554 ?
K1 S1 O6 K1 141.8(2) 1_554 . . 6_564 ?
K1 S1 O6 K3 109.09(12) 6_564 . . . ?
K1 S1 O6 K3 -109.09(12) 1_554 . . . ?
K1 S1 O6 K2A 70.91(12) 1_554 . . 1_554 ?
K1 S1 O6 K2A -70.91(12) 6_564 . . 1_554 ?
K1 S2 O7 K1 -71.22(19) 7_566 . . 2_556 ?
K1 S2 O7 K3 133.5(3) 2_556 . . . ?
K1 S2 O7 K3 62.3(3) 7_566 . . . ?
K1 S2 O7 K2 -103.05(18) 2_556 . . . ?
K1 S2 O7 K2 -174.27(5) 7_566 . . . ?
K1 S2 O7 K2A 167.5(4) 7_566 . . . ?
K1 S2 O7 K2A -153.4(5) 7_566 . . 5_566 ?
K1 S2 O7 K2A -82.2(5) 2_556 . . 5_566 ?
K1 S2 O7 K2A -121.3(4) 2_556 . . . ?
K1 S2 O2 Ce1 118.87(18) 7_566 . . 7_566 ?
K1 S2 O2 Ce1 -169.53(6) 2_556 . . 7_566 ?
K1 S2 O2 K1 71.60(19) 2_556 . . 7_566 ?
K1 S2 O2 K1 -100.0(3) 7_566 . . 1_554 ?
K1 S2 O2 K1 -28.4(4) 2_556 . . 1_554 ?
K1 S2 O5 Ce1 -103.4(3) 7_566 . . . ?
K1 S2 O5 Ce1 127.1(3) 2_556 . . . ?
K1 S2 O5 K1 -129.49(14) 2_556 . . 7_566 ?
K1 S2 O5 K1 129.49(14) 7_566 . . 2_556 ?
K1 S2 O3 Ce1 -54.40(15) 7_566 . . 7_566 ?
K1 S2 O3 Ce1 170.10(5) 2_556 . . 7_566 ?
K1 S2 O3 K1 -49.6(5) 2_556 . . . ?
K1 S2 O3 K1 85.9(4) 7_566 . . . ?
K1 S2 O3 K2 39.94(15) 2_556 . . . ?
K1 S2 O3 K2 175.44(4) 7_566 . . . ?
K1 S2 O3 K2A -168.1(5) 7_566 . . . ?
K1 S2 O3 K2A 56.4(5) 2_556 . . . ?
K3 S1 O1 Ce1 82.68(15) . . . 7_566 ?
K3 S1 O1 K1 -117.8(3) . . . 2_656 ?
K3 S1 O1 K1 -28.84(16) . . . 1_554 ?
K3 S1 O1 K2A 176.7(2) . . . 5_666 ?
K3 S1 O4 Ce1 119.90(9) . . . 3_545 ?
K3 S1 O4 Ce1 -119.90(9) . . . 7_566 ?
K3 S1 O4 K2A 0.000(10) . . . . ?
K3 S1 O6 K1 -109.09(12) . . . 6_564 ?
K3 S1 O6 K1 109.09(12) . . . 1_554 ?
K3 S1 O6 K2A 180.000(2) . . . 1_554 ?
K3 S2 O7 K1 -133.5(3) . . . 2_556 ?
K3 S2 O7 K2 123.4(3) . . . . ?
K3 S2 O7 K2A 105.2(5) . . . . ?
K3 S2 O7 K2A 144.3(6) . . . 5_566 ?
K3 S2 O2 Ce1 -112.28(10) . . . 7_566 ?
K3 S2 O2 K1 128.85(12) . . . 7_566 ?
K3 S2 O2 K1 28.9(2) . . . 1_554 ?
K3 S2 O5 Ce1 155.85(19) . . . . ?
K3 S2 O5 K1 -100.73(11) . . . 7_566 ?
K3 S2 O5 K1 28.76(17) . . . 2_556 ?
K3 S2 O3 Ce1 88.29(12) . . . 7_566 ?
K3 S2 O3 K1 -131.4(4) . . . . ?
K3 S2 O3 K2 -41.87(12) . . . . ?
K3 S2 O3 K2A -25.4(5) . . . . ?
K2 S2 O7 K1 103.05(18) . . . 2_556 ?
K2 S2 O7 K3 -123.4(3) . . . . ?
K2 S2 O2 Ce1 -63.2(2) . . . 7_566 ?
K2 S2 O2 K1 78.0(3) . . . 1_554 ?
K2 S2 O2 K1 177.94(6) . . . 7_566 ?
K2 S2 O5 Ce1 77.8(3) . . . . ?
K2 S2 O5 K1 -49.28(13) . . . 2_556 ?
K2 S2 O5 K1 -178.77(4) . . . 7_566 ?
K2 S2 O3 Ce1 130.16(14) . . . 7_566 ?
K2 S2 O3 K1 -89.6(4) . . . . ?
O1 S1 O1 Ce1 -116.82(16) 6_565 . . 7_566 ?
O1 S1 O1 K1 131.66(15) 6_565 . . 1_554 ?
O1 S1 O1 K1 42.7(5) 6_565 . . 2_656 ?
O1 S1 O1 K2A -22.8(3) 6_565 . . 5_666 ?
O1 S1 O4 Ce1 -119.07(14) . . . 3_545 ?
O1 S1 O4 Ce1 -1.1(2) 6_565 . . 3_545 ?
O1 S1 O4 Ce1 119.07(14) 6_565 . . 7_566 ?
O1 S1 O4 Ce1 1.1(2) . . . 7_566 ?
O1 S1 O4 K3 -121.03(14) 6_565 . . . ?
O1 S1 O4 K3 121.03(14) . . . . ?
O1 S1 O4 K2A -121.03(14) 6_565 . . . ?
O1 S1 O4 K2A 121.03(14) . . . . ?
O1 S1 O6 K1 -9.7(2) . . . 1_554 ?
O1 S1 O6 K1 9.7(2) 6_565 . . 6_564 ?
O1 S1 O6 K1 132.13(15) . . . 6_564 ?
O1 S1 O6 K1 -132.13(15) 6_565 . . 1_554 ?
O1 S1 O6 K3 -118.78(15) . . . . ?
O1 S1 O6 K3 118.78(15) 6_565 . . . ?
O1 S1 O6 K2A 61.22(15) . . . 1_554 ?
O1 S1 O6 K2A -61.22(15) 6_565 . . 1_554 ?
O4 S1 O1 Ce1 -1.3(2) . . . 7_566 ?
O4 S1 O1 K1 -112.78(18) . . . 1_554 ?
O4 S1 O1 K1 158.2(3) . . . 2_656 ?
O4 S1 O1 K2A 92.8(3) . . . 5_666 ?
O4 S1 O6 K1 109.09(12) . . . 1_554 ?
O4 S1 O6 K1 -109.09(12) . . . 6_564 ?
O4 S1 O6 K3 0.000(1) . . . . ?
O4 S1 O6 K2A 180.000(4) . . . 1_554 ?
O6 S1 O1 Ce1 120.61(19) . . . 7_566 ?
O6 S1 O1 K1 9.1(2) . . . 1_554 ?
O6 S1 O1 K1 -79.9(4) . . . 2_656 ?
O6 S1 O1 K2A -145.4(3) . . . 5_666 ?
O6 S1 O4 Ce1 119.90(9) . . . 3_545 ?
O6 S1 O4 Ce1 -119.90(9) . . . 7_566 ?
O6 S1 O4 K3 0.000(0) . . . . ?
O6 S1 O4 K2A 0.000(11) . . . . ?
O7 S2 O2 Ce1 -116.28(17) . . . 7_566 ?
O7 S2 O2 K1 124.85(17) . . . 7_566 ?
O7 S2 O2 K1 24.9(3) . . . 1_554 ?
O7 S2 O5 Ce1 130.4(3) . . . . ?
O7 S2 O5 K1 -126.18(16) . . . 7_566 ?
O7 S2 O5 K1 3.31(19) . . . 2_556 ?
O7 S2 O3 Ce1 117.48(17) . . . 7_566 ?
O7 S2 O3 K1 -102.2(4) . . . . ?
O7 S2 O3 K2 -12.68(18) . . . . ?
O7 S2 O3 K2A 3.8(5) . . . . ?
O2 S2 O7 K1 -124.85(17) . . . 2_556 ?
O2 S2 O7 K3 8.7(3) . . . . ?
O2 S2 O7 K2 132.10(17) . . . . ?
O2 S2 O7 K2A 153.0(5) . . . 5_566 ?
O2 S2 O7 K2A 113.9(4) . . . . ?
O2 S2 O5 Ce1 -106.9(3) . . . . ?
O2 S2 O5 K1 -3.45(19) . . . 7_566 ?
O2 S2 O5 K1 126.04(16) . . . 2_556 ?
O2 S2 O3 Ce1 -3.68(19) . . . 7_566 ?
O2 S2 O3 K1 136.6(4) . . . . ?
O2 S2 O3 K2 -133.85(14) . . . . ?
O2 S2 O3 K2A -117.3(5) . . . . ?
O5 S2 O7 K1 -3.9(2) . . . 2_556 ?
O5 S2 O7 K3 129.7(3) . . . . ?
O5 S2 O7 K2 -106.92(18) . . . . ?
O5 S2 O7 K2A -125.2(4) . . . . ?
O5 S2 O7 K2A -86.0(5) . . . 5_566 ?
O5 S2 O2 Ce1 122.90(17) . . . 7_566 ?
O5 S2 O2 K1 4.0(2) . . . 7_566 ?
O5 S2 O2 K1 -95.9(3) . . . 1_554 ?
O5 S2 O3 Ce1 -121.71(17) . . . 7_566 ?
O5 S2 O3 K1 18.6(5) . . . . ?
O5 S2 O3 K2 108.13(16) . . . . ?
O5 S2 O3 K2A 124.6(5) . . . . ?
O3 S2 O7 K1 118.11(17) . . . 2_556 ?
O3 S2 O7 K3 -108.4(3) . . . . ?
O3 S2 O7 K2 15.1(2) . . . . ?
O3 S2 O7 K2A -3.2(4) . . . . ?
O3 S2 O7 K2A 35.9(5) . . . 5_566 ?
O3 S2 O2 Ce1 3.74(19) . . . 7_566 ?
O3 S2 O2 K1 -115.13(17) . . . 7_566 ?
O3 S2 O2 K1 144.9(3) . . . 1_554 ?
O3 S2 O5 Ce1 8.8(4) . . . . ?
O3 S2 O5 K1 -118.34(16) . . . 2_556 ?
O3 S2 O5 K1 112.17(16) . . . 7_566 ?
K2A S2 O7 K1 121.3(4) . . . 2_556 ?
K2A S2 O7 K3 -105.2(5) . . . . ?
K2A S2 O7 K2A 39.1(8) . . . 5_566 ?
K2A S2 O2 Ce1 -45.8(5) . . . 7_566 ?
K2A S2 O2 K1 -164.7(4) . . . 7_566 ?
K2A S2 O2 K1 95.4(5) . . . 1_554 ?
K2A S2 O5 Ce1 60.5(7) . . . . ?
K2A S2 O5 K1 -66.6(6) . . . 2_556 ?
K2A S2 O5 K1 163.9(6) . . . 7_566 ?
K2A S2 O3 Ce1 113.7(5) . . . 7_566 ?
K2A S2 O3 K1 -106.1(7) . . . . ?
